data_4511858
loop_
_publ_author_name
'Li, Bingbing X.'
'Xie, Fuchun'
'Fan, Qiuhua'
'Barnhart, Kerry M.'
'Moore, Curtis E.'
'Rheingold, Arnold L.'
'Xiao, Xiangshu'

_publ_section_title
;
 Novel Type of Prodrug Activation through a Long-Range O,N-Acyl Transfer:
 A Case of Water-Soluble CREB Inhibitor.
;
_journal_issue 10
_journal_name_full 'ACS medicinal chemistry letters'
_journal_page_first 1104
_journal_page_last 1109
_journal_paper_doi 10.1021/ml500330n
_journal_volume 5
_journal_year 2014
_chemical_formula_moiety 'C30 H22 Cl N O5'
_chemical_formula_sum 'C30 H22 Cl N O5'
_chemical_formula_weight 511.93
_chemical_name_systematic
;
 ?
;
_space_group_crystal_system monoclinic
_space_group_IT_number 14
_space_group_name_Hall '-P 2ybc'
_space_group_name_H-M_alt 'P 1 21/c 1'
_symmetry_space_group_name_Hall '-P 2ybc'
_symmetry_space_group_name_H-M 'P 1 21/c 1'
_atom_sites_solution_hydrogens mixed
_audit_creation_date 2014-03-12
_audit_creation_method
;
Olex2 1.2-beta
(compiled 2014.03.12 svn.r2899 for OlexSys, GUI svn.r4794)
;
_cell_angle_alpha 90
_cell_angle_beta 104.897(2)
_cell_angle_gamma 90
_cell_formula_units_Z 4
_cell_length_a 20.3663(9)
_cell_length_b 6.5008(3)
_cell_length_c 18.3376(8)
_cell_measurement_reflns_used 8686
_cell_measurement_temperature 120
_cell_measurement_theta_max 65.72
_cell_measurement_theta_min 4.92
_cell_volume 2346.25(18)
_computing_cell_refinement 'SAINT v7.56A (Bruker, 2009)'
_computing_data_collection 'APEX2 v2009 (Bruker, 2009)'
_computing_data_reduction 'SAINT v7.56A (Bruker, 2009)'
_computing_molecular_graphics 'Olex2 (Dolomanov et al., 2009)'
_computing_publication_material 'Olex2 (Dolomanov et al., 2009)'
_computing_structure_refinement 'XL (Sheldrick, 2008)'
_computing_structure_solution 'XS (Sheldrick, 2008)'
_diffrn_ambient_temperature 120.0
_diffrn_detector 'Bruker APEX-II CCD'
_diffrn_detector_area_resol_mean 7.9
_diffrn_detector_type 'CCD Area Detector'
_diffrn_measured_fraction_theta_full 0.968
_diffrn_measured_fraction_theta_max 0.951
_diffrn_measurement_device 'Kappa Four-Circle Diffractometer'
_diffrn_measurement_device_type 'Bruker X8 APEX II'
_diffrn_measurement_method '\w and \f scans'
_diffrn_radiation_monochromator graphite
_diffrn_radiation_probe x-ray
_diffrn_radiation_type CuK\a
_diffrn_radiation_wavelength 1.54178
_diffrn_reflns_av_R_equivalents 0.0280
_diffrn_reflns_av_unetI/netI 0.0276
_diffrn_reflns_Laue_measured_fraction_full 0.968
_diffrn_reflns_Laue_measured_fraction_max 0.951
_diffrn_reflns_limit_h_max 20
_diffrn_reflns_limit_h_min -23
_diffrn_reflns_limit_k_max 7
_diffrn_reflns_limit_k_min -7
_diffrn_reflns_limit_l_max 21
_diffrn_reflns_limit_l_min -21
_diffrn_reflns_number 12572
_diffrn_reflns_point_group_measured_fraction_full 0.968
_diffrn_reflns_point_group_measured_fraction_max 0.951
_diffrn_reflns_theta_full 65.000
_diffrn_reflns_theta_max 66.050
_diffrn_reflns_theta_min 4.919
_diffrn_source 'sealed tube'
_diffrn_source_type fine-focus
_diffrn_standards_number 0
_exptl_absorpt_coefficient_mu 1.815
_exptl_absorpt_correction_T_max 0.7413
_exptl_absorpt_correction_T_min 0.7155
_exptl_absorpt_correction_type multi-scan
_exptl_absorpt_process_details SADABS
_exptl_crystal_colour Colorless
_exptl_crystal_colour_primary Colorless
_exptl_crystal_density_diffrn 1.449
_exptl_crystal_description Block
_exptl_crystal_F_000 1064
_exptl_crystal_size_max 0.25
_exptl_crystal_size_mid 0.15
_exptl_crystal_size_min 0.08
_refine_diff_density_max 0.208
_refine_diff_density_min -0.265
_refine_diff_density_rms 0.039
_refine_ls_extinction_coef 0.00049(10)
_refine_ls_extinction_expression Fc^*^=kFc[1+0.001xFc^2^\l^3^/sin(2\q)]^-1/4^
_refine_ls_extinction_method SHELXL
_refine_ls_goodness_of_fit_ref 1.036
_refine_ls_hydrogen_treatment mixed
_refine_ls_matrix_type full
_refine_ls_number_parameters 341
_refine_ls_number_reflns 3894
_refine_ls_number_restraints 0
_refine_ls_restrained_S_all 1.036
_refine_ls_R_factor_all 0.0354
_refine_ls_R_factor_gt 0.0303
_refine_ls_shift/su_max 0.000
_refine_ls_shift/su_mean 0.000
_refine_ls_structure_factor_coef Fsqd
_refine_ls_weighting_details 'w=1/[\s^2^(Fo^2^)+(0.0367P)^2^+1.0231P] where P=(Fo^2^+2Fc^2^)/3'
_refine_ls_weighting_scheme calc
_refine_ls_wR_factor_gt 0.0754
_refine_ls_wR_factor_ref 0.0787
_reflns_Friedel_coverage 0.000
_reflns_number_gt 3471
_reflns_number_total 3894
_reflns_threshold_expression 'I > 2\s(I)'
_cod_data_source_file ml500330n_si_002.cif
_cod_data_source_block xiao01
_cod_depositor_comments
;
The following automatic conversions were performed:

'_diffrn_radiation_probe' value 'X-ray' changed to 'x-ray' according
to
/home/saulius/struct/COD-crude-data--automatic-downloads/rss-feeds/ACS/lib/dictionaries/cif_core.dic
dictionary named 'cif_core.dic' version 2.4.2 from 2011-04-26.

Automatic conversion script
Id: cif_fix_values 2281 2013-09-26 08:29:07Z andrius 

 Adding full bibliography for 4511858.cif.
;
_cod_database_code 4511858
_shelxl_version_number 2013-4
_shelx_space_group_comment
;
The symmetry employed for this shelxl refinement is uniquely defined
by the following loop, which should always be used as a source of
symmetry information in preference to the above space-group names.
They are only intended as comments.
;
_shelx_estimated_absorpt_t_max 0.868
_shelx_estimated_absorpt_t_min 0.660
_olex2_refinement_description
;
1. Fixed Uiso
 At 1.2 times of:
  All C(H) groups
 At 1.5 times of:
  All C(H,H,H) groups
2.a Aromatic/amide H refined with riding coordinates:
 C2(H2), C4(H4), C5(H5), C6(H6), C7(H7), C9(H9), C13(H13), C15(H15), C16(H16),
 C20(H20), C22(H22), C23(H23), C24(H24), C25(H25), C27(H27)
2.b Idealised Me refined as rotating group:
 C29(H29A,H29B,H29C), C30(H30A,H30B,H30C)
;

loop_
_space_group_symop_operation_xyz
'x, y, z'
'-x, y+1/2, -z+1/2'
'-x, -y, -z'
'x, -y-1/2, z-1/2'

loop_
_atom_site_label
_atom_site_type_symbol
_atom_site_fract_x
_atom_site_fract_y
_atom_site_fract_z
_atom_site_U_iso_or_equiv
_atom_site_adp_type
_atom_site_occupancy
_atom_site_site_symmetry_order
_atom_site_calc_flag
_atom_site_refinement_flags_posn
Cl1 Cl 0.03580(2) -0.32197(6) 0.06214(2) 0.02636(12) Uani 1 1 d .
O1 O 0.31746(5) 0.53914(16) -0.03560(5) 0.0212(2) Uani 1 1 d .
O2 O 0.25257(5) 0.20161(17) 0.01126(6) 0.0263(3) Uani 1 1 d .
O3 O 0.16494(5) 0.34050(15) 0.04899(5) 0.0199(2) Uani 1 1 d .
O4 O 0.30801(6) 0.12846(18) 0.29560(7) 0.0325(3) Uani 1 1 d .
O5 O 0.29931(5) 0.65178(16) 0.16362(5) 0.0206(2) Uani 1 1 d .
N1 N 0.24740(6) 0.2958(2) 0.19185(7) 0.0193(3) Uani 1 1 d .
H1 H 0.2475(9) 0.405(3) 0.1655(10) 0.026(5) Uiso 1 1 d .
C1 C 0.25473(7) 0.6219(2) -0.06417(7) 0.0180(3) Uani 1 1 d .
C2 C 0.24243(7) 0.7995(2) -0.10566(8) 0.0196(3) Uani 1 1 d .
H2 H 0.2793 0.8713 -0.1169 0.024 Uiso 1 1 calc R
C3 C 0.17559(7) 0.8780(2) -0.13217(8) 0.0190(3) Uani 1 1 d .
C4 C 0.16214(8) 1.0664(2) -0.17171(8) 0.0231(3) Uani 1 1 d .
H4 H 0.1988 1.1461 -0.1796 0.028 Uiso 1 1 calc R
C5 C 0.09704(8) 1.1351(2) -0.19865(8) 0.0258(3) Uani 1 1 d .
H5 H 0.0889 1.2619 -0.2252 0.031 Uiso 1 1 calc R
C6 C 0.04176(8) 1.0195(3) -0.18752(8) 0.0256(3) Uani 1 1 d .
H6 H -0.0034 1.0663 -0.2079 0.031 Uiso 1 1 calc R
C7 C 0.05329(8) 0.8403(2) -0.14736(8) 0.0241(3) Uani 1 1 d .
H7 H 0.0160 0.7648 -0.1388 0.029 Uiso 1 1 calc R
C8 C 0.12039(7) 0.7660(2) -0.11828(8) 0.0192(3) Uani 1 1 d .
C9 C 0.13481(7) 0.5890(2) -0.07279(8) 0.0191(3) Uani 1 1 d .
H9 H 0.0983 0.5165 -0.0611 0.023 Uiso 1 1 calc R
C10 C 0.19989(7) 0.5174(2) -0.04477(8) 0.0181(3) Uani 1 1 d .
C11 C 0.21136(7) 0.3354(2) 0.00550(8) 0.0187(3) Uani 1 1 d .
C12 C 0.15790(7) 0.1658(2) 0.09057(8) 0.0182(3) Uani 1 1 d .
C13 C 0.10853(7) 0.0238(2) 0.05817(8) 0.0203(3) Uani 1 1 d .
H13 H 0.0825 0.0394 0.0075 0.024 Uiso 1 1 calc R
C14 C 0.09795(7) -0.1411(2) 0.10122(8) 0.0209(3) Uani 1 1 d .
C15 C 0.13473(7) -0.1634(2) 0.17550(8) 0.0213(3) Uani 1 1 d .
H15 H 0.1262 -0.2766 0.2046 0.026 Uiso 1 1 calc R
C16 C 0.18406(7) -0.0197(2) 0.20729(8) 0.0218(3) Uani 1 1 d .
H16 H 0.2093 -0.0349 0.2583 0.026 Uiso 1 1 calc R
C17 C 0.19698(7) 0.1471(2) 0.16515(8) 0.0183(3) Uani 1 1 d .
C18 C 0.30132(7) 0.2761(2) 0.25341(8) 0.0195(3) Uani 1 1 d .
C19 C 0.35381(7) 0.4448(2) 0.26861(8) 0.0178(3) Uani 1 1 d .
C20 C 0.40824(7) 0.4113(2) 0.32973(8) 0.0196(3) Uani 1 1 d .
H20 H 0.4091 0.2892 0.3585 0.023 Uiso 1 1 calc R
C21 C 0.46281(7) 0.5510(2) 0.35144(8) 0.0192(3) Uani 1 1 d .
C22 C 0.51950(8) 0.5127(3) 0.41337(8) 0.0238(3) Uani 1 1 d .
H22 H 0.5215 0.3895 0.4417 0.029 Uiso 1 1 calc R
C23 C 0.57151(8) 0.6525(3) 0.43267(9) 0.0265(4) Uani 1 1 d .
H23 H 0.6094 0.6259 0.4741 0.032 Uiso 1 1 calc R
C24 C 0.56865(8) 0.8353(3) 0.39095(8) 0.0272(4) Uani 1 1 d .
H24 H 0.6049 0.9313 0.4044 0.033 Uiso 1 1 calc R
C25 C 0.51426(8) 0.8770(3) 0.33116(8) 0.0244(3) Uani 1 1 d .
H25 H 0.5129 1.0022 0.3041 0.029 Uiso 1 1 calc R
C26 C 0.46021(7) 0.7349(2) 0.30938(8) 0.0194(3) Uani 1 1 d .
C27 C 0.40457(7) 0.7693(2) 0.24597(8) 0.0191(3) Uani 1 1 d .
H27 H 0.4030 0.8917 0.2173 0.023 Uiso 1 1 calc R
C28 C 0.35313(7) 0.6286(2) 0.22544(8) 0.0174(3) Uani 1 1 d .
C29 C 0.37221(7) 0.6338(3) -0.05870(8) 0.0232(3) Uani 1 1 d .
H29A H 0.3621 0.6339 -0.1139 0.035 Uiso 1 1 calc GR
H29B H 0.4142 0.5567 -0.0379 0.035 Uiso 1 1 calc GR
H29C H 0.3779 0.7758 -0.0401 0.035 Uiso 1 1 calc GR
C30 C 0.30096(8) 0.8212(2) 0.11419(8) 0.0218(3) Uani 1 1 d .
H30A H 0.3065 0.9498 0.1430 0.033 Uiso 1 1 calc GR
H30B H 0.2583 0.8257 0.0744 0.033 Uiso 1 1 calc GR
H30C H 0.3391 0.8040 0.0913 0.033 Uiso 1 1 calc GR

loop_
_atom_site_aniso_label
_atom_site_aniso_U_11
_atom_site_aniso_U_22
_atom_site_aniso_U_33
_atom_site_aniso_U_23
_atom_site_aniso_U_13
_atom_site_aniso_U_12
Cl1 0.0218(2) 0.0270(2) 0.0290(2) -0.00406(15) 0.00428(15) -0.00751(15)
O1 0.0150(5) 0.0287(6) 0.0201(5) 0.0046(4) 0.0049(4) 0.0011(4)
O2 0.0249(6) 0.0246(6) 0.0315(6) 0.0064(5) 0.0111(5) 0.0054(5)
O3 0.0197(5) 0.0212(5) 0.0197(5) 0.0055(4) 0.0067(4) 0.0016(4)
O4 0.0272(6) 0.0282(6) 0.0347(6) 0.0140(5) -0.0056(5) -0.0073(5)
O5 0.0184(5) 0.0205(5) 0.0205(5) 0.0044(4) 0.0005(4) -0.0006(4)
N1 0.0193(6) 0.0191(6) 0.0182(6) 0.0039(5) 0.0026(5) -0.0031(5)
C1 0.0164(7) 0.0241(8) 0.0127(7) -0.0018(6) 0.0026(5) 0.0000(6)
C2 0.0190(7) 0.0241(8) 0.0169(7) -0.0009(6) 0.0065(6) -0.0035(6)
C3 0.0221(8) 0.0214(8) 0.0136(7) -0.0018(6) 0.0048(6) -0.0001(6)
C4 0.0260(8) 0.0237(8) 0.0209(7) 0.0011(6) 0.0082(6) -0.0019(7)
C5 0.0324(9) 0.0222(8) 0.0221(7) 0.0036(6) 0.0056(7) 0.0043(7)
C6 0.0231(8) 0.0288(9) 0.0237(8) 0.0028(6) 0.0037(6) 0.0059(7)
C7 0.0197(8) 0.0296(8) 0.0225(7) 0.0013(6) 0.0049(6) -0.0001(7)
C8 0.0209(8) 0.0213(8) 0.0151(7) -0.0014(6) 0.0040(6) 0.0004(6)
C9 0.0171(7) 0.0227(8) 0.0172(7) 0.0004(6) 0.0041(5) -0.0032(6)
C10 0.0187(7) 0.0206(7) 0.0145(6) -0.0007(6) 0.0033(6) -0.0010(6)
C11 0.0156(7) 0.0224(8) 0.0172(7) -0.0002(6) 0.0028(6) -0.0020(6)
C12 0.0166(7) 0.0197(7) 0.0199(7) 0.0030(6) 0.0073(6) 0.0014(6)
C13 0.0172(7) 0.0248(8) 0.0184(7) 0.0003(6) 0.0035(6) 0.0021(6)
C14 0.0161(7) 0.0217(8) 0.0250(8) -0.0026(6) 0.0054(6) -0.0028(6)
C15 0.0193(7) 0.0218(8) 0.0240(8) 0.0037(6) 0.0075(6) -0.0014(6)
C16 0.0208(8) 0.0252(8) 0.0190(7) 0.0029(6) 0.0045(6) -0.0012(6)
C17 0.0159(7) 0.0196(7) 0.0199(7) 0.0000(6) 0.0057(6) -0.0004(6)
C18 0.0180(7) 0.0201(8) 0.0202(7) 0.0008(6) 0.0043(6) 0.0011(6)
C19 0.0165(7) 0.0195(7) 0.0184(7) -0.0008(6) 0.0064(6) 0.0006(6)
C20 0.0197(7) 0.0211(7) 0.0185(7) 0.0006(6) 0.0061(6) 0.0015(6)
C21 0.0171(7) 0.0243(8) 0.0176(7) -0.0024(6) 0.0068(6) 0.0003(6)
C22 0.0221(8) 0.0282(8) 0.0209(7) 0.0010(6) 0.0054(6) 0.0008(7)
C23 0.0201(8) 0.0388(9) 0.0195(7) -0.0026(7) 0.0032(6) -0.0016(7)
C24 0.0234(8) 0.0376(9) 0.0211(8) -0.0055(7) 0.0064(6) -0.0111(7)
C25 0.0253(8) 0.0285(8) 0.0207(7) -0.0009(6) 0.0087(6) -0.0075(7)
C26 0.0186(7) 0.0248(8) 0.0172(7) -0.0036(6) 0.0090(6) -0.0013(6)
C27 0.0207(7) 0.0191(7) 0.0190(7) -0.0004(6) 0.0078(6) 0.0000(6)
C28 0.0161(7) 0.0211(7) 0.0157(7) -0.0004(6) 0.0051(6) 0.0034(6)
C29 0.0169(7) 0.0312(8) 0.0221(7) -0.0002(6) 0.0060(6) -0.0031(6)
C30 0.0261(8) 0.0189(7) 0.0196(7) 0.0036(6) 0.0042(6) 0.0012(6)

loop_
_atom_type_symbol
_atom_type_description
_atom_type_scat_dispersion_real
_atom_type_scat_dispersion_imag
_atom_type_scat_source
C C 0.0181 0.0091 'International Tables Vol C Tables 4.2.6.8 and 6.1.1.4'
H H 0.0000 0.0000 'International Tables Vol C Tables 4.2.6.8 and 6.1.1.4'
N N 0.0311 0.0180 'International Tables Vol C Tables 4.2.6.8 and 6.1.1.4'
O O 0.0492 0.0322 'International Tables Vol C Tables 4.2.6.8 and 6.1.1.4'
Cl Cl 0.3639 0.7018 'International Tables Vol C Tables 4.2.6.8 and 6.1.1.4'

loop_
_geom_angle_atom_site_label_1
_geom_angle_atom_site_label_2
_geom_angle_atom_site_label_3
_geom_angle
C1 O1 C29 116.23(11)
C11 O3 C12 118.44(11)
C28 O5 C30 117.70(11)
C17 N1 H1 118.6(12)
C18 N1 H1 115.2(12)
C18 N1 C17 125.85(13)
O1 C1 C2 124.51(13)
O1 C1 C10 115.65(12)
C2 C1 C10 119.75(13)
C1 C2 H2 119.5
C1 C2 C3 121.07(14)
C3 C2 H2 119.5
C4 C3 C2 122.00(14)
C4 C3 C8 118.64(13)
C8 C3 C2 119.36(13)
C3 C4 H4 119.6
C5 C4 C3 120.73(15)
C5 C4 H4 119.6
C4 C5 H5 119.7
C4 C5 C6 120.67(15)
C6 C5 H5 119.7
C5 C6 H6 120.0
C7 C6 C5 119.93(15)
C7 C6 H6 120.0
C6 C7 H7 119.7
C6 C7 C8 120.59(15)
C8 C7 H7 119.7
C3 C8 C7 119.35(14)
C9 C8 C3 118.20(13)
C9 C8 C7 122.38(14)
C8 C9 H9 118.9
C10 C9 C8 122.20(14)
C10 C9 H9 118.9
C1 C10 C11 121.79(13)
C9 C10 C1 119.13(13)
C9 C10 C11 119.07(13)
O2 C11 O3 122.31(13)
O2 C11 C10 129.17(13)
O3 C11 C10 108.52(12)
O3 C12 C17 119.47(13)
C13 C12 O3 118.31(12)
C13 C12 C17 122.04(13)
C12 C13 H13 120.8
C14 C13 C12 118.43(13)
C14 C13 H13 120.8
C13 C14 Cl1 119.52(11)
C13 C14 C15 121.31(14)
C15 C14 Cl1 119.15(12)
C14 C15 H15 120.2
C14 C15 C16 119.62(14)
C16 C15 H15 120.2
C15 C16 H16 119.7
C15 C16 C17 120.69(13)
C17 C16 H16 119.7
C12 C17 N1 117.54(13)
C16 C17 N1 124.55(13)
C16 C17 C12 117.90(13)
O4 C18 N1 122.29(14)
O4 C18 C19 119.84(13)
N1 C18 C19 117.86(13)
C20 C19 C18 114.87(13)
C20 C19 C28 118.26(13)
C28 C19 C18 126.85(12)
C19 C20 H20 118.7
C19 C20 C21 122.63(14)
C21 C20 H20 118.7
C20 C21 C22 122.22(14)
C20 C21 C26 118.25(13)
C26 C21 C22 119.53(14)
C21 C22 H22 119.8
C23 C22 C21 120.43(15)
C23 C22 H22 119.8
C22 C23 H23 120.1
C22 C23 C24 119.89(14)
C24 C23 H23 120.1
C23 C24 H24 119.5
C25 C24 C23 120.92(15)
C25 C24 H24 119.5
C24 C25 H25 119.7
C24 C25 C26 120.51(15)
C26 C25 H25 119.7
C21 C26 C27 119.32(13)
C25 C26 C21 118.70(13)
C25 C26 C27 121.96(14)
C26 C27 H27 119.5
C28 C27 C26 120.98(14)
C28 C27 H27 119.5
O5 C28 C19 116.22(12)
O5 C28 C27 123.26(13)
C27 C28 C19 120.52(13)
O1 C29 H29A 109.5
O1 C29 H29B 109.5
O1 C29 H29C 109.5
H29A C29 H29B 109.5
H29A C29 H29C 109.5
H29B C29 H29C 109.5
O5 C30 H30A 109.5
O5 C30 H30B 109.5
O5 C30 H30C 109.5
H30A C30 H30B 109.5
H30A C30 H30C 109.5
H30B C30 H30C 109.5

loop_
_geom_bond_atom_site_label_1
_geom_bond_atom_site_label_2
_geom_bond_distance
Cl1 C14 1.7410(15)
O1 C1 1.3609(17)
O1 C29 1.4300(18)
O2 C11 1.1944(18)
O3 C11 1.3853(18)
O3 C12 1.3959(17)
O4 C18 1.2184(19)
O5 C28 1.3677(17)
O5 C30 1.4323(17)
N1 H1 0.86(2)
N1 C17 1.4036(19)
N1 C18 1.3635(19)
C1 C2 1.370(2)
C1 C10 1.428(2)
C2 H2 0.9500
C2 C3 1.417(2)
C3 C4 1.414(2)
C3 C8 1.416(2)
C4 H4 0.9500
C4 C5 1.366(2)
C5 H5 0.9500
C5 C6 1.411(2)
C6 H6 0.9500
C6 C7 1.366(2)
C7 H7 0.9500
C7 C8 1.418(2)
C8 C9 1.407(2)
C9 H9 0.9500
C9 C10 1.374(2)
C10 C11 1.481(2)
C12 C13 1.381(2)
C12 C17 1.400(2)
C13 H13 0.9500
C13 C14 1.381(2)
C14 C15 1.383(2)
C15 H15 0.9500
C15 C16 1.386(2)
C16 H16 0.9500
C16 C17 1.395(2)
C18 C19 1.506(2)
C19 C20 1.376(2)
C19 C28 1.432(2)
C20 H20 0.9500
C20 C21 1.411(2)
C21 C22 1.418(2)
C21 C26 1.417(2)
C22 H22 0.9500
C22 C23 1.371(2)
C23 H23 0.9500
C23 C24 1.407(2)
C24 H24 0.9500
C24 C25 1.370(2)
C25 H25 0.9500
C25 C26 1.413(2)
C26 C27 1.417(2)
C27 H27 0.9500
C27 C28 1.368(2)
C29 H29A 0.9800
C29 H29B 0.9800
C29 H29C 0.9800
C30 H30A 0.9800
C30 H30B 0.9800
C30 H30C 0.9800

loop_
_geom_hbond_atom_site_label_D
_geom_hbond_atom_site_label_H
_geom_hbond_atom_site_label_A
_geom_hbond_distance_DH
_geom_hbond_distance_HA
_geom_hbond_distance_DA
_geom_hbond_angle_DHA
N1 H1 O5 0.86(2) 1.927(19) 2.6502(16) 141.2(16)
